data_7212716
loop_
_publ_author_name
'Ou, Yong-Cong'
'Lin, Zhuo-jia'
'Tong, Ming-Liang'

_publ_section_title
;
 Unique (H2O)14 water cages with cyclic (H2O)4 tetramer unit trapped in 3D
 porous lanthanide--cyclohexanetetracarboxylate frameworks
;
_journal_issue 12
_journal_name_full CrystEngComm
_journal_page_first 4020
_journal_paper_doi 10.1039/c004258g
_journal_volume 12
_journal_year 2010
_chemical_formula_sum 'C30 H62 Dy4 O43'
_chemical_formula_weight 1760.80
_chemical_name_systematic
;
?
;
_space_group_IT_number 148
_symmetry_cell_setting hexagonal
_symmetry_space_group_name_Hall '-R 3'
_symmetry_space_group_name_H-M 'R -3 :H'
_atom_sites_solution_hydrogens geom
_atom_sites_solution_primary direct
_atom_sites_solution_secondary difmap
_audit_creation_method SHELXL-97
_cell_angle_alpha 90.00
_cell_angle_beta 90.00
_cell_angle_gamma 120.00
_cell_formula_units_Z 6
_cell_length_a 19.4352(18)
_cell_length_b 19.4352(18)
_cell_length_c 22.025(2)
_cell_measurement_temperature 123(2)
_cell_volume 7204.8(11)
_computing_cell_refinement 'Bruker SMART (Bruker, 1998)'
_computing_data_collection 'Bruker SMART (Bruker, 1998)'
_computing_data_reduction 'Bruker SAINT + & SHELXTL (Bruker, 1998)'
_computing_molecular_graphics 'Bruker SHELXTL'
_computing_publication_material 'Bruker SHELXTL'
_computing_structure_refinement 'SHELXL-97 (Sheldrick, 1997)'
_computing_structure_solution 'SHELXS-97 (Sheldrick, 1990)'
_diffrn_ambient_temperature 123(2)
_diffrn_measured_fraction_theta_full 0.975
_diffrn_measured_fraction_theta_max 0.975
_diffrn_measurement_device_type 'Bruker SMART CCD area detector'
_diffrn_measurement_method 'phi and omega scans'
_diffrn_radiation_monochromator graphite
_diffrn_radiation_source 'fine-focus sealed tube'
_diffrn_radiation_type MoK\a
_diffrn_radiation_wavelength 0.71073
_diffrn_reflns_av_R_equivalents 0.0377
_diffrn_reflns_av_sigmaI/netI 0.0918
_diffrn_reflns_limit_h_max 0
_diffrn_reflns_limit_h_min -23
_diffrn_reflns_limit_k_max 21
_diffrn_reflns_limit_k_min -10
_diffrn_reflns_limit_l_max 22
_diffrn_reflns_limit_l_min -26
_diffrn_reflns_number 4689
_diffrn_reflns_theta_full 25.99
_diffrn_reflns_theta_max 25.99
_diffrn_reflns_theta_min 2.10
_exptl_absorpt_coefficient_mu 6.277
_exptl_absorpt_correction_T_max 0.5196
_exptl_absorpt_correction_T_min 0.4333
_exptl_absorpt_correction_type multi-scan
_exptl_absorpt_process_details 'SADABS (Bruker, 2002)'
_exptl_crystal_density_diffrn 2.435
_exptl_crystal_density_method 'not measured'
_exptl_crystal_F_000 5100
_exptl_crystal_size_max 0.16
_exptl_crystal_size_mid 0.14
_exptl_crystal_size_min 0.12
_refine_diff_density_max 5.420
_refine_diff_density_min -5.415
_refine_diff_density_rms 0.250
_refine_ls_extinction_method none
_refine_ls_goodness_of_fit_ref 0.978
_refine_ls_hydrogen_treatment constr
_refine_ls_matrix_type full
_refine_ls_number_parameters 232
_refine_ls_number_reflns 3072
_refine_ls_number_restraints 6
_refine_ls_restrained_S_all 0.985
_refine_ls_R_factor_all 0.0768
_refine_ls_R_factor_gt 0.0520
_refine_ls_shift/su_max 0.002
_refine_ls_shift/su_mean 0.000
_refine_ls_structure_factor_coef Fsqd
_refine_ls_weighting_details 'calc w=1/[\s^2^(Fo^2^)+(0.0530P)^2^+0.0000P] where P=(Fo^2^+2Fc^2^)/3'
_refine_ls_weighting_scheme calc
_refine_ls_wR_factor_gt 0.1111
_refine_ls_wR_factor_ref 0.1231
_reflns_number_gt 2153
_reflns_number_total 3072
_reflns_threshold_expression >2sigma(I)
_cod_data_source_file c004258g.txt
_cod_data_source_block complex3
_cod_original_cell_volume 7205.0(11)
_cod_original_sg_symbol_H-M R-3
_cod_database_code 7212716

loop_
_symmetry_equiv_pos_as_xyz
'x, y, z'
'-y, x-y, z'
'-x+y, -x, z'
'x+2/3, y+1/3, z+1/3'
'-y+2/3, x-y+1/3, z+1/3'
'-x+y+2/3, -x+1/3, z+1/3'
'x+1/3, y+2/3, z+2/3'
'-y+1/3, x-y+2/3, z+2/3'
'-x+y+1/3, -x+2/3, z+2/3'
'-x, -y, -z'
'y, -x+y, -z'
'x-y, x, -z'
'-x+2/3, -y+1/3, -z+1/3'
'y+2/3, -x+y+1/3, -z+1/3'
'x-y+2/3, x+1/3, -z+1/3'
'-x+1/3, -y+2/3, -z+2/3'
'y+1/3, -x+y+2/3, -z+2/3'
'x-y+1/3, x+2/3, -z+2/3'

loop_
_atom_site_label
_atom_site_type_symbol
_atom_site_fract_x
_atom_site_fract_y
_atom_site_fract_z
_atom_site_U_iso_or_equiv
_atom_site_adp_type
_atom_site_occupancy
_atom_site_symmetry_multiplicity
_atom_site_calc_flag
_atom_site_refinement_flags
Dy1 Dy 1.10174(3) -0.18191(3) -0.28856(2) 0.01780(17) Uani 1 1 d .
Dy2 Dy 1.0000 0.0000 -0.21316(5) 0.0395(3) Uani 1 3 d S
O1 O 0.9897(5) -0.1765(5) -0.2991(4) 0.040(2) Uani 1 1 d .
O2 O 0.9349(5) -0.1284(5) -0.2380(4) 0.046(2) Uani 1 1 d .
O3 O 0.7648(4) -0.1922(4) -0.3005(3) 0.0263(17) Uani 1 1 d .
O4 O 0.7697(4) -0.1521(5) -0.2081(4) 0.0313(19) Uani 1 1 d .
O5 O 0.8306(4) -0.3014(4) -0.0356(3) 0.0195(16) Uani 1 1 d .
O6 O 0.8420(4) -0.4047(4) -0.0619(3) 0.0217(17) Uani 1 1 d .
O7 O 0.9889(4) -0.2497(4) -0.1111(3) 0.0217(16) Uani 1 1 d .
O8 O 1.0276(4) -0.2537(4) -0.2054(3) 0.0203(16) Uani 1 1 d .
O1W O 1.0559(4) -0.3119(4) -0.3255(3) 0.0226(17) Uani 1 1 d .
H1WA H 1.0708 -0.3100 -0.3619 0.027 Uiso 1 1 d RD
H1WB H 1.0628 -0.3422 -0.3020 0.027 Uiso 1 1 d RD
O2W O 1.1959(4) -0.2003(4) -0.2374(3) 0.0224(16) Uani 1 1 d .
H2WA H 1.1771 -0.2209 -0.2032 0.027 Uiso 1 1 d RD
H2WB H 1.2396 -0.1578 -0.2339 0.027 Uiso 1 1 d RD
O3W O 1.0000 0.0000 -0.3215(8) 0.081(6) Uani 1 3 d S
H3W H 0.9597 -0.0416 -0.3335 0.097 Uiso 0.67 1 d PR
O4W O 1.0402(4) -0.0551(4) -0.1356(4) 0.034(2) Uani 1 1 d .
H4WA H 1.0057 -0.0767 -0.1080 0.041 Uiso 1 1 d RD
H4WB H 1.0508 -0.0873 -0.1530 0.041 Uiso 1 1 d RD
O5W O 0.9486(5) -0.1355(4) -0.0348(4) 0.037(2) Uani 1 1 d .
H5WA H 0.9256 -0.1854 -0.0348 0.044 Uiso 1 1 d RD
H5WB H 0.9834 -0.1208 -0.0072 0.044 Uiso 1 1 d RD
O6W O 0.7982(14) -0.5440(10) -0.1364(13) 0.300(19) Uani 1 1 d .
H6WA H 0.8073 -0.5038 -0.1157 0.360 Uiso 1 1 d RD
H6WB H 0.8083 -0.5739 -0.1150 0.450 Uiso 1 1 d RD
O7W O 0.8910(11) -0.092(2) -0.4029(11) 0.36(2) Uani 1 1 d .
H7WA H 0.8579 -0.1121 -0.3742 0.436 Uiso 1 1 d RD
H7WB H 0.8670 -0.0967 -0.4360 0.436 Uiso 1 1 d RD
C1 C 0.8569(6) -0.2639(6) -0.2662(5) 0.020(2) Uani 1 1 d .
H1 H 0.8347 -0.2740 -0.3083 0.023 Uiso 1 1 calc R
C2 C 0.7940(6) -0.2621(6) -0.2244(5) 0.017(2) Uani 1 1 d .
H2 H 0.7436 -0.3133 -0.2316 0.020 Uiso 1 1 calc R
C3 C 0.8137(6) -0.2624(6) -0.1575(5) 0.021(2) Uani 1 1 d .
H3A H 0.7706 -0.2644 -0.1323 0.025 Uiso 1 1 calc R
H3B H 0.8635 -0.2127 -0.1477 0.025 Uiso 1 1 calc R
C4 C 0.8238(5) -0.3339(6) -0.1425(5) 0.017(2) Uani 1 1 d .
H4 H 0.7727 -0.3815 -0.1551 0.021 Uiso 1 1 calc R
C5 C 0.8892(5) -0.3360(6) -0.1827(4) 0.016(2) Uani 1 1 d .
H5 H 0.8845 -0.3890 -0.1754 0.020 Uiso 1 1 calc R
C6 C 0.8695(6) -0.3346(6) -0.2495(5) 0.024(2) Uani 1 1 d .
H6A H 0.8206 -0.3850 -0.2596 0.029 Uiso 1 1 calc R
H6B H 0.9132 -0.3315 -0.2746 0.029 Uiso 1 1 calc R
C7 C 0.9322(6) -0.1847(7) -0.2674(5) 0.027(3) Uani 1 1 d .
C8 C 0.7783(6) -0.1968(6) -0.2457(5) 0.023(2) Uani 1 1 d .
C9 C 0.8330(5) -0.3467(6) -0.0768(5) 0.017(2) Uani 1 1 d .
C10 C 0.9745(6) -0.2738(6) -0.1652(5) 0.017(2) Uani 1 1 d .

loop_
_atom_site_aniso_label
_atom_site_aniso_U_11
_atom_site_aniso_U_22
_atom_site_aniso_U_33
_atom_site_aniso_U_23
_atom_site_aniso_U_13
_atom_site_aniso_U_12
Dy1 0.0175(3) 0.0219(3) 0.0128(3) -0.0005(2) 0.0023(2) 0.0090(2)
Dy2 0.0485(4) 0.0485(4) 0.0214(6) 0.000 0.000 0.0242(2)
O1 0.035(5) 0.058(6) 0.041(6) 0.025(4) 0.014(4) 0.035(5)
O2 0.038(5) 0.037(5) 0.037(6) -0.016(4) 0.007(4) -0.002(4)
O3 0.029(4) 0.046(5) 0.009(4) -0.003(3) -0.003(3) 0.023(4)
O4 0.041(5) 0.049(5) 0.019(5) -0.005(4) -0.004(4) 0.035(4)
O5 0.020(4) 0.031(4) 0.010(4) 0.006(3) 0.004(3) 0.014(3)
O6 0.027(4) 0.024(4) 0.018(4) -0.001(3) -0.005(3) 0.015(3)
O7 0.023(4) 0.028(4) 0.009(4) -0.004(3) -0.001(3) 0.008(3)
O8 0.017(4) 0.030(4) 0.012(4) 0.002(3) 0.001(3) 0.010(3)
O1W 0.029(4) 0.020(4) 0.010(4) 0.008(3) 0.007(3) 0.005(3)
O2W 0.018(4) 0.031(4) 0.011(4) 0.006(3) 0.004(3) 0.008(3)
O3W 0.110(10) 0.110(10) 0.023(11) 0.000 0.000 0.055(5)
O4W 0.027(4) 0.031(5) 0.056(6) -0.005(4) -0.001(4) 0.022(4)
O5W 0.042(5) 0.023(4) 0.035(5) -0.002(4) -0.011(4) 0.008(4)
O6W 0.32(3) 0.065(12) 0.44(5) -0.050(18) 0.20(3) 0.038(14)
O7W 0.086(13) 0.74(6) 0.20(3) -0.09(4) 0.010(15) 0.16(2)
C1 0.024(6) 0.041(7) 0.004(5) -0.001(4) 0.001(4) 0.024(5)
C2 0.015(5) 0.019(5) 0.017(6) 0.001(4) -0.002(4) 0.009(4)
C3 0.024(6) 0.029(6) 0.013(6) -0.005(4) -0.001(4) 0.017(5)
C4 0.006(5) 0.023(6) 0.020(6) 0.001(4) 0.004(4) 0.004(4)
C5 0.019(5) 0.028(6) 0.003(5) -0.004(4) -0.004(4) 0.012(5)
C6 0.021(6) 0.040(7) 0.015(6) -0.001(5) -0.003(4) 0.018(5)
C7 0.020(6) 0.047(7) 0.015(6) 0.012(5) 0.003(5) 0.018(6)
C8 0.018(6) 0.032(6) 0.018(7) 0.000(5) 0.006(4) 0.012(5)
C9 0.009(5) 0.021(5) 0.019(6) -0.004(4) 0.002(4) 0.005(4)
C10 0.014(5) 0.016(5) 0.021(6) 0.006(4) 0.002(4) 0.007(4)

loop_
_atom_type_symbol
_atom_type_description
_atom_type_scat_dispersion_real
_atom_type_scat_dispersion_imag
_atom_type_scat_source
C C 0.0033 0.0016 'International Tables Vol C Tables 4.2.6.8 and 6.1.1.4'
H H 0.0000 0.0000 'International Tables Vol C Tables 4.2.6.8 and 6.1.1.4'
O O 0.0106 0.0060 'International Tables Vol C Tables 4.2.6.8 and 6.1.1.4'
Dy Dy -0.1892 4.4098 'International Tables Vol C Tables 4.2.6.8 and 6.1.1.4'

loop_
_geom_angle_atom_site_label_1
_geom_angle_atom_site_label_2
_geom_angle_atom_site_label_3
_geom_angle
_geom_angle_site_symmetry_1
_geom_angle_site_symmetry_3
O1 Dy1 O8 77.5(3) . .
O1 Dy1 O2W 156.2(3) . .
O8 Dy1 O2W 79.9(2) . .
O1 Dy1 O1W 99.1(3) . .
O8 Dy1 O1W 80.8(2) . .
O2W Dy1 O1W 84.7(2) . .
O1 Dy1 O6 75.3(3) . 9_754
O8 Dy1 O6 139.2(2) . 9_754
O2W Dy1 O6 127.9(2) . 9_754
O1W Dy1 O6 74.1(2) . 9_754
O1 Dy1 O3 96.8(3) . 2_645
O8 Dy1 O3 130.7(2) . 2_645
O2W Dy1 O3 92.1(2) . 2_645
O1W Dy1 O3 147.3(2) . 2_645
O6 Dy1 O3 82.6(2) 9_754 2_645
O1 Dy1 O4 91.9(3) . 2_645
O8 Dy1 O4 78.4(2) . 2_645
O2W Dy1 O4 76.0(2) . 2_645
O1W Dy1 O4 153.7(2) . 2_645
O6 Dy1 O4 132.0(2) 9_754 2_645
O3 Dy1 O4 52.6(2) 2_645 2_645
O1 Dy1 O5 128.2(3) . 9_754
O8 Dy1 O5 147.6(2) . 9_754
O2W Dy1 O5 75.6(2) . 9_754
O1W Dy1 O5 76.0(2) . 9_754
O6 Dy1 O5 53.4(2) 9_754 9_754
O3 Dy1 O5 71.6(2) 2_645 9_754
O4 Dy1 O5 115.2(2) 2_645 9_754
O1 Dy1 C9 101.5(3) . 9_754
O8 Dy1 C9 153.6(2) . 9_754
O2W Dy1 C9 102.1(3) . 9_754
O1W Dy1 C9 73.2(2) . 9_754
O6 Dy1 C9 26.4(2) 9_754 9_754
O3 Dy1 C9 75.7(2) 2_645 9_754
O4 Dy1 C9 127.9(3) 2_645 9_754
O5 Dy1 C9 27.0(2) 9_754 9_754
O1 Dy1 C8 96.3(3) . 2_645
O8 Dy1 C8 105.1(3) . 2_645
O2W Dy1 C8 82.2(3) . 2_645
O1W Dy1 C8 164.4(3) . 2_645
O6 Dy1 C8 107.7(3) 9_754 2_645
O3 Dy1 C8 26.0(3) 2_645 2_645
O4 Dy1 C8 26.7(3) 2_645 2_645
O5 Dy1 C8 92.5(3) 9_754 2_645
C9 Dy1 C8 101.3(3) 9_754 2_645
O2 Dy2 O2 114.17(19) . 3_765
O2 Dy2 O2 114.17(18) . 2_645
O2 Dy2 O2 114.17(19) 3_765 2_645
O2 Dy2 O4W 147.3(3) . 2_645
O2 Dy2 O4W 83.9(3) 3_765 2_645
O2 Dy2 O4W 78.5(3) 2_645 2_645
O2 Dy2 O4W 78.5(3) . .
O2 Dy2 O4W 147.3(3) 3_765 .
O2 Dy2 O4W 83.9(3) 2_645 .
O4W Dy2 O4W 72.9(3) 2_645 .
O2 Dy2 O4W 83.9(3) . 3_765
O2 Dy2 O4W 78.5(3) 3_765 3_765
O2 Dy2 O4W 147.3(3) 2_645 3_765
O4W Dy2 O4W 72.9(3) 2_645 3_765
O4W Dy2 O4W 72.9(3) . 3_765
O2 Dy2 O3W 75.8(2) . .
O2 Dy2 O3W 75.8(2) 3_765 .
O2 Dy2 O3W 75.8(2) 2_645 .
O4W Dy2 O3W 136.67(19) 2_645 .
O4W Dy2 O3W 136.67(19) . .
O4W Dy2 O3W 136.67(19) 3_765 .
C7 O1 Dy1 139.3(8) . .
C7 O2 Dy2 149.3(7) . .
C8 O3 Dy1 96.9(6) . 3_765
C8 O4 Dy1 91.7(7) . 3_765
C9 O5 Dy1 90.0(6) . 5_535
C9 O6 Dy1 96.8(6) . 5_535
C10 O8 Dy1 154.9(6) . .
Dy1 O1W H1WA 110.0 . .
Dy1 O1W H1WB 115.4 . .
H1WA O1W H1WB 116.2 . .
Dy1 O2W H2WA 108.4 . .
Dy1 O2W H2WB 112.2 . .
H2WA O2W H2WB 111.5 . .
Dy2 O3W H3W 108.4 . .
Dy2 O4W H4WA 112.9 . .
Dy2 O4W H4WB 105.6 . .
H4WA O4W H4WB 112.7 . .
H5WA O5W H5WB 105.3 . .
H6WA O6W H6WB 109.0 . .
H7WA O7W H7WB 110.0 . .
C7 C1 C2 111.3(8) . .
C7 C1 C6 114.0(8) . .
C2 C1 C6 110.7(8) . .
C7 C1 H1 106.8 . .
C2 C1 H1 106.8 . .
C6 C1 H1 106.8 . .
C8 C2 C3 117.3(9) . .
C8 C2 C1 109.0(8) . .
C3 C2 C1 111.9(8) . .
C8 C2 H2 106.0 . .
C3 C2 H2 106.0 . .
C1 C2 H2 106.0 . .
C2 C3 C4 111.1(8) . .
C2 C3 H3A 109.4 . .
C4 C3 H3A 109.4 . .
C2 C3 H3B 109.4 . .
C4 C3 H3B 109.4 . .
H3A C3 H3B 108.0 . .
C9 C4 C3 116.3(9) . .
C9 C4 C5 112.0(8) . .
C3 C4 C5 112.0(8) . .
C9 C4 H4 105.1 . .
C3 C4 H4 105.1 . .
C5 C4 H4 105.1 . .
C6 C5 C10 114.3(9) . .
C6 C5 C4 109.3(8) . .
C10 C5 C4 114.0(8) . .
C6 C5 H5 106.2 . .
C10 C5 H5 106.2 . .
C4 C5 H5 106.2 . .
C5 C6 C1 113.3(9) . .
C5 C6 H6A 108.9 . .
C1 C6 H6A 108.9 . .
C5 C6 H6B 108.9 . .
C1 C6 H6B 108.9 . .
H6A C6 H6B 107.7 . .
O2 C7 O1 122.1(11) . .
O2 C7 C1 118.8(9) . .
O1 C7 C1 119.1(11) . .
O3 C8 O4 118.5(10) . .
O3 C8 C2 119.7(10) . .
O4 C8 C2 121.4(10) . .
O3 C8 Dy1 57.1(5) . 3_765
O4 C8 Dy1 61.7(6) . 3_765
C2 C8 Dy1 168.1(7) . 3_765
O6 C9 O5 119.8(10) . .
O6 C9 C4 118.8(9) . .
O5 C9 C4 121.4(9) . .
O6 C9 Dy1 56.8(5) . 5_535
O5 C9 Dy1 63.0(5) . 5_535
C4 C9 Dy1 175.5(7) . 5_535
O7 C10 O8 123.5(9) . .
O7 C10 C5 118.9(9) . .
O8 C10 C5 117.4(9) . .

loop_
_geom_bond_atom_site_label_1
_geom_bond_atom_site_label_2
_geom_bond_distance
_geom_bond_site_symmetry_2
Dy1 O1 2.244(7) .
Dy1 O8 2.316(7) .
Dy1 O2W 2.324(7) .
Dy1 O1W 2.363(7) .
Dy1 O6 2.379(7) 9_754
Dy1 O3 2.389(7) 2_645
Dy1 O4 2.488(7) 2_645
Dy1 O5 2.515(7) 9_754
Dy1 C9 2.823(10) 9_754
Dy1 C8 2.825(11) 2_645
Dy2 O2 2.229(8) .
Dy2 O2 2.229(8) 3_765
Dy2 O2 2.229(8) 2_645
Dy2 O4W 2.347(8) 2_645
Dy2 O4W 2.347(8) .
Dy2 O4W 2.347(8) 3_765
Dy2 O3W 2.386(17) .
O1 C7 1.259(12) .
O2 C7 1.249(13) .
O3 C8 1.249(13) .
O3 Dy1 2.389(7) 3_765
O4 C8 1.269(12) .
O4 Dy1 2.488(7) 3_765
O5 C9 1.281(11) .
O5 Dy1 2.515(7) 5_535
O6 C9 1.265(11) .
O6 Dy1 2.379(7) 5_535
O7 C10 1.260(12) .
O8 C10 1.266(11) .
O1W H1WA 0.8484 .
O1W H1WB 0.8437 .
O2W H2WA 0.8474 .
O2W H2WB 0.8408 .
O3W H3W 0.8392 .
O4W H4WA 0.8451 .
O4W H4WB 0.8423 .
O5W H5WA 0.8408 .
O5W H5WB 0.8449 .
O6W H6WA 0.8431 .
O6W H6WB 0.8433 .
O7W H7WA 0.8452 .
O7W H7WB 0.8470 .
C1 C7 1.503(15) .
C1 C2 1.545(13) .
C1 C6 1.556(14) .
C1 H1 1.0000 .
C2 C8 1.520(14) .
C2 C3 1.522(14) .
C2 H2 1.0000 .
C3 C4 1.532(13) .
C3 H3A 0.9900 .
C3 H3B 0.9900 .
C4 C9 1.494(14) .
C4 C5 1.568(13) .
C4 H4 1.0000 .
C5 C6 1.525(13) .
C5 C10 1.534(13) .
C5 H5 1.0000 .
C6 H6A 0.9900 .
C6 H6B 0.9900 .
C8 Dy1 2.825(11) 3_765
C9 Dy1 2.823(10) 5_535

loop_
_geom_hbond_atom_site_label_D
_geom_hbond_atom_site_label_H
_geom_hbond_atom_site_label_A
_geom_hbond_distance_DH
_geom_hbond_distance_HA
_geom_hbond_distance_DA
_geom_hbond_angle_DHA
_geom_hbond_site_symmetry_A
O1W H1WA O7 0.85 1.92 2.761(10) 171.7 9_754
O1W H1WB O5 0.84 2.16 2.846(9) 138.4 17_654
O2W H2WA O4 0.85 1.86 2.651(10) 155.1 17_654
O2W H2WB O7 0.84 1.83 2.653(9) 164.6 16_744
O3W H3W O7W 0.84 1.94 2.67(3) 144.2 .
O4W H4WA O5W 0.85 1.97 2.786(12) 163.0 .
O4W H4WB O4 0.84 2.24 2.908(11) 136.0 2_645
O5W H5WA O5 0.84 2.08 2.874(10) 157.1 .
O5W H5WB O5W 0.84 1.97 2.767(11) 157.5 12_545
O6W H6WA O6 0.84 2.07 2.906(19) 173.2 .
O6W H6WB O7W 0.84 2.10 2.83(4) 144.9 5_535
O7W H7WA O3 0.85 2.35 3.18(3) 168.0 .
O7W H7WB O6W 0.85 2.14 2.86(4) 142.0 13_644

loop_
_geom_torsion_atom_site_label_1
_geom_torsion_atom_site_label_2
_geom_torsion_atom_site_label_3
_geom_torsion_atom_site_label_4
_geom_torsion
_geom_torsion_site_symmetry_1
_geom_torsion_site_symmetry_4
O8 Dy1 O1 C7 20.6(12) . .
O2W Dy1 O1 C7 1.5(17) . .
O1W Dy1 O1 C7 98.9(13) . .
O6 Dy1 O1 C7 169.8(13) 9_754 .
O3 Dy1 O1 C7 -109.7(13) 2_645 .
O4 Dy1 O1 C7 -57.1(13) 2_645 .
O5 Dy1 O1 C7 178.3(12) 9_754 .
C9 Dy1 O1 C7 173.5(12) 9_754 .
C8 Dy1 O1 C7 -83.5(13) 2_645 .
O2 Dy2 O2 C7 118.7(14) 3_765 .
O2 Dy2 O2 C7 -15.2(18) 2_645 .
O4W Dy2 O2 C7 -122.3(15) 2_645 .
O4W Dy2 O2 C7 -93.1(16) . .
O4W Dy2 O2 C7 -166.8(16) 3_765 .
O3W Dy2 O2 C7 51.8(16) . .
O1 Dy1 O8 C10 -24.0(16) . .
O2W Dy1 O8 C10 148.3(16) . .
O1W Dy1 O8 C10 -125.5(16) . .
O6 Dy1 O8 C10 -73.2(16) 9_754 .
O3 Dy1 O8 C10 64.3(16) 2_645 .
O4 Dy1 O8 C10 70.7(16) 2_645 .
O5 Dy1 O8 C10 -170.2(14) 9_754 .
C9 Dy1 O8 C10 -114.7(16) 9_754 .
C8 Dy1 O8 C10 69.3(16) 2_645 .
C7 C1 C2 C8 57.0(11) . .
C6 C1 C2 C8 -175.1(8) . .
C7 C1 C2 C3 -74.3(10) . .
C6 C1 C2 C3 53.6(11) . .
C8 C2 C3 C4 177.1(8) . .
C1 C2 C3 C4 -55.9(11) . .
C2 C3 C4 C9 -172.5(8) . .
C2 C3 C4 C5 57.0(11) . .
C9 C4 C5 C6 171.9(8) . .
C3 C4 C5 C6 -55.4(11) . .
C9 C4 C5 C10 -58.9(11) . .
C3 C4 C5 C10 73.8(11) . .
C10 C5 C6 C1 -75.1(11) . .
C4 C5 C6 C1 54.0(11) . .
C7 C1 C6 C5 72.6(11) . .
C2 C1 C6 C5 -53.8(11) . .
Dy2 O2 C7 O1 4(2) . .
Dy2 O2 C7 C1 -173.7(11) . .
Dy1 O1 C7 O2 86.6(15) . .
Dy1 O1 C7 C1 -95.3(14) . .
C2 C1 C7 O2 -2.4(14) . .
C6 C1 C7 O2 -128.6(11) . .
C2 C1 C7 O1 179.4(9) . .
C6 C1 C7 O1 53.3(13) . .
Dy1 O3 C8 O4 -5.7(10) 3_765 .
Dy1 O3 C8 C2 166.5(8) 3_765 .
Dy1 O4 C8 O3 5.5(10) 3_765 .
Dy1 O4 C8 C2 -166.7(8) 3_765 .
C3 C2 C8 O3 177.3(9) . .
C1 C2 C8 O3 48.9(12) . .
C3 C2 C8 O4 -10.7(14) . .
C1 C2 C8 O4 -139.1(9) . .
C3 C2 C8 Dy1 -112(3) . 3_765
C1 C2 C8 Dy1 120(3) . 3_765
Dy1 O6 C9 O5 0.0(9) 5_535 .
Dy1 O6 C9 C4 -178.8(7) 5_535 .
Dy1 O5 C9 O6 0.0(9) 5_535 .
Dy1 O5 C9 C4 178.8(8) 5_535 .
C3 C4 C9 O6 -179.6(8) . .
C5 C4 C9 O6 -49.0(12) . .
C3 C4 C9 O5 1.7(13) . .
C5 C4 C9 O5 132.2(9) . .
C3 C4 C9 Dy1 167(8) . 5_535
C5 C4 C9 Dy1 -62(9) . 5_535
Dy1 O8 C10 O7 -101.0(16) . .
Dy1 O8 C10 C5 84.1(17) . .
C6 C5 C10 O7 154.3(9) . .
C4 C5 C10 O7 27.6(13) . .
C6 C5 C10 O8 -30.6(12) . .
C4 C5 C10 O8 -157.3(8) . .
